data_4517646
loop_
_publ_author_name
'Hsieh, Chia-Min'
'Wu, Tien-Lin'
'Jayakumar, Jayachandran'
'Wang, Ying-Chun'
'Ko, Chang-Lun'
'Hung, Wen-Yi'
'Lin, Tzu-Chieh'
'Wu, Hsin-Hui'
'Lin, Kuan-Heng'
'Lin, Cheng-Hung'
'Hsieh, Shuchen'
'Cheng, Chien-Hong'

_publ_section_title
;
 Diboron-based Delayed Fluorescent Emitters with Orange-to-red Emission
 and Superior OLEDs Efficiency.
;
_journal_name_full 'ACS applied materials &amp; interfaces'
_journal_paper_doi 10.1021/acsami.0c03711
_journal_year 2020
_chemical_formula_sum 'C52 H44 B2 N2'
_chemical_formula_weight 718.51
_space_group_crystal_system monoclinic
_space_group_IT_number 14
_space_group_name_Hall '-P 2ybc'
_space_group_name_H-M_alt 'P 1 21/c 1'
_atom_sites_solution_hydrogens geom
_audit_creation_method SHELXL-2014/6
_cell_angle_alpha 90
_cell_angle_beta 106.920(2)
_cell_angle_gamma 90
_cell_formula_units_Z 2
_cell_length_a 21.1057(12)
_cell_length_b 7.7008(5)
_cell_length_c 12.7349(7)
_cell_measurement_reflns_used 3019
_cell_measurement_temperature 100(2)
_cell_measurement_theta_max 24.8422
_cell_measurement_theta_min 2.8309
_cell_volume 1980.2(2)
_computing_cell_refinement 'SAINT V8.34A (Bruker AXS Inc., 2013)'
_computing_data_collection 'APEX2 (Bruker AXS, 2010)'
_computing_data_reduction 'SAINT V8.34A (Bruker AXS Inc., 2013)'
_computing_molecular_graphics 'SHELXTL (Sheldrick, 2008)'
_computing_publication_material SHELXTL
_computing_structure_refinement 'SHELXL-2014/6 (Sheldrick, 2014)'
_diffrn_ambient_temperature 100(2)
_diffrn_detector_area_resol_mean 8.3333
_diffrn_measured_fraction_theta_full 0.975
_diffrn_measured_fraction_theta_max 0.976
_diffrn_measurement_device_type 'Bruker APEX-II CCD'
_diffrn_measurement_method '\f and \w scans'
_diffrn_radiation_type MoK\a
_diffrn_radiation_wavelength 0.71073
_diffrn_reflns_av_R_equivalents 0.0522
_diffrn_reflns_av_unetI/netI 0.0534
_diffrn_reflns_Laue_measured_fraction_full 0.975
_diffrn_reflns_Laue_measured_fraction_max 0.976
_diffrn_reflns_limit_h_max 26
_diffrn_reflns_limit_h_min -26
_diffrn_reflns_limit_k_max 9
_diffrn_reflns_limit_k_min -9
_diffrn_reflns_limit_l_max 11
_diffrn_reflns_limit_l_min -15
_diffrn_reflns_number 15044
_diffrn_reflns_point_group_measured_fraction_full 0.975
_diffrn_reflns_point_group_measured_fraction_max 0.976
_diffrn_reflns_theta_full 25.242
_diffrn_reflns_theta_max 26.403
_diffrn_reflns_theta_min 2.017
_exptl_absorpt_coefficient_mu 0.068
_exptl_absorpt_correction_T_max 0.7454
_exptl_absorpt_correction_T_min 0.6235
_exptl_absorpt_correction_type multi-scan
_exptl_absorpt_process_details 'SADABS V2014/4 (Bruker AXS Inc.)'
_exptl_crystal_colour red
_exptl_crystal_density_diffrn 1.205
_exptl_crystal_density_meas ?
_exptl_crystal_density_method 'not measured'
_exptl_crystal_description lamellar
_exptl_crystal_F_000 760
_exptl_crystal_size_max 0.08
_exptl_crystal_size_mid 0.07
_exptl_crystal_size_min 0.02
_refine_diff_density_max 0.264
_refine_diff_density_min -0.240
_refine_diff_density_rms 0.045
_refine_ls_extinction_method none
_refine_ls_goodness_of_fit_ref 1.002
_refine_ls_hydrogen_treatment constr
_refine_ls_matrix_type full
_refine_ls_number_parameters 255
_refine_ls_number_reflns 3964
_refine_ls_number_restraints 0
_refine_ls_restrained_S_all 1.002
_refine_ls_R_factor_all 0.0811
_refine_ls_R_factor_gt 0.0500
_refine_ls_shift/su_max 0.008
_refine_ls_shift/su_mean 0.000
_refine_ls_structure_factor_coef Fsqd
_refine_ls_weighting_details 'w=1/[\s^2^(Fo^2^)+(0.0864P)^2^] where P=(Fo^2^+2Fc^2^)/3'
_refine_ls_weighting_scheme calc
_refine_ls_wR_factor_gt 0.1317
_refine_ls_wR_factor_ref 0.1491
_reflns_Friedel_coverage 0.000
_reflns_number_gt 2679
_reflns_number_total 3964
_reflns_threshold_expression 'I > 2\s(I)'
_cod_data_source_file am0c03711_si_002.cif
_cod_data_source_block 190402LT
_cod_depositor_comments
;
The following automatic conversions were performed:

data item '_exptl_crystal_density_meas' value 'not measured' was
changed to '?' -- the value is perceived as not measured.

Automatic conversion script
Id: cif_fix_values 7556 2019-12-06 15:28:31Z antanas 
;
_cod_original_sg_symbol_H-M 'P 21/c'
_cod_database_code 4517646
_shelx_space_group_comment
;
The symmetry employed for this shelxl refinement is uniquely defined
by the following loop, which should always be used as a source of
symmetry information in preference to the above space-group names.
They are only intended as comments.
;
_shelxl_version_number 2014/6

loop_
_space_group_symop_operation_xyz
'x, y, z'
'-x, y+1/2, -z+1/2'
'-x, -y, -z'
'x, -y-1/2, z-1/2'

loop_
_atom_site_label
_atom_site_type_symbol
_atom_site_fract_x
_atom_site_fract_y
_atom_site_fract_z
_atom_site_U_iso_or_equiv
_atom_site_adp_type
_atom_site_occupancy
_atom_site_site_symmetry_order
_atom_site_calc_flag
_atom_site_refinement_flags_posn
_atom_site_refinement_flags_adp
_atom_site_refinement_flags_occupancy
_atom_site_disorder_assembly
_atom_site_disorder_group
N1 N 0.18210(7) 0.44103(19) 0.43627(12) 0.0283(4) Uani 1 1 d . . . . .
C1 C 0.17222(10) 0.8423(3) 0.6570(2) 0.0449(6) Uani 1 1 d . . . . .
H1 H 0.1692 0.9317 0.7067 0.054 Uiso 1 1 calc R U . . .
C2 C 0.13977(9) 0.8588(2) 0.54630(19) 0.0397(5) Uani 1 1 d . . . . .
H6 H 0.1146 0.9605 0.5200 0.048 Uiso 1 1 calc R U . . .
C3 C 0.14364(9) 0.7277(2) 0.47310(18) 0.0352(5) Uani 1 1 d . . . . .
H7 H 0.1214 0.7402 0.3971 0.042 Uiso 1 1 calc R U . . .
C4 C 0.18019(9) 0.5784(2) 0.51177(16) 0.0300(4) Uani 1 1 d . . . . .
C5 C 0.24502(8) 0.3580(2) 0.45181(15) 0.0264(4) Uani 1 1 d . . . . .
C6 C 0.25679(9) 0.1904(2) 0.49263(16) 0.0310(4) Uani 1 1 d . . . . .
H8 H 0.2225 0.1285 0.5110 0.037 Uiso 1 1 calc R U . . .
C7 C 0.31778(9) 0.1120(2) 0.50700(15) 0.0296(4) Uani 1 1 d . . . . .
C8 C 0.36972(8) 0.2002(2) 0.48112(14) 0.0237(4) Uani 1 1 d . . . . .
C9 C 0.44511(8) -0.0048(2) 0.39272(14) 0.0240(4) Uani 1 1 d . . . . .
C10 C 0.49565(8) 0.0997(2) 0.60072(14) 0.0236(4) Uani 1 1 d . . . . .
C11 C 0.21289(9) 0.5629(3) 0.62277(17) 0.0357(5) Uani 1 1 d . . . . .
H4 H 0.2381 0.4616 0.6496 0.043 Uiso 1 1 calc R U . . .
C12 C 0.20906(10) 0.6948(3) 0.69486(18) 0.0441(5) Uani 1 1 d . . . . .
H5 H 0.2319 0.6837 0.7707 0.053 Uiso 1 1 calc R U . . .
C13 C 0.01330(11) 0.1266(3) 0.3132(2) 0.0501(6) Uani 1 1 d . . . . .
H2 H -0.0245 0.0552 0.2850 0.060 Uiso 1 1 calc R U . . .
C14 C 0.06499(11) 0.1205(3) 0.26793(19) 0.0478(6) Uani 1 1 d . . . . .
H22 H 0.0631 0.0432 0.2089 0.057 Uiso 1 1 calc R U . . .
C15 C 0.11974(10) 0.2260(3) 0.30768(17) 0.0384(5) Uani 1 1 d . . . . .
H3 H 0.1547 0.2225 0.2745 0.046 Uiso 1 1 calc R U . . .
C16 C 0.12432(9) 0.3375(2) 0.39594(16) 0.0300(4) Uani 1 1 d . . . . .
C17 C 0.32857(10) -0.0700(2) 0.55233(19) 0.0411(5) Uani 1 1 d . . . . .
H9 H 0.3557 -0.0661 0.6292 0.062 Uiso 1 1 calc R U . . .
H10 H 0.3513 -0.1388 0.5095 0.062 Uiso 1 1 calc R U . . .
H11 H 0.2857 -0.1233 0.5478 0.062 Uiso 1 1 calc R U . . .
C18 C 0.35707(8) 0.3708(2) 0.44020(14) 0.0248(4) Uani 1 1 d . . . . .
C19 C 0.29538(8) 0.4463(2) 0.42572(14) 0.0255(4) Uani 1 1 d . . . . .
H12 H 0.2877 0.5610 0.3973 0.031 Uiso 1 1 calc R U . . .
C20 C 0.40987(9) 0.4712(2) 0.40872(17) 0.0359(5) Uani 1 1 d . . . . .
H14 H 0.4117 0.4331 0.3362 0.054 Uiso 1 1 calc R U . . .
H15 H 0.4528 0.4504 0.4630 0.054 Uiso 1 1 calc R U . . .
H13 H 0.3995 0.5954 0.4064 0.054 Uiso 1 1 calc R U . . .
C21 C 0.39442(9) -0.0054(2) 0.29385(14) 0.0265(4) Uani 1 1 d . . . . .
H19 H 0.3546 0.0558 0.2893 0.032 Uiso 1 1 calc R U . . .
C22 C 0.40047(9) -0.0923(2) 0.20230(15) 0.0286(4) Uani 1 1 d . . . . .
H16 H 0.3653 -0.0902 0.1357 0.034 Uiso 1 1 calc R U . . .
C23 C 0.54168(9) 0.1827(2) 0.79152(15) 0.0292(4) Uani 1 1 d . . . . .
H17 H 0.5370 0.2420 0.8542 0.035 Uiso 1 1 calc R U . . .
C24 C 0.49075(9) 0.1866(2) 0.69404(15) 0.0273(4) Uani 1 1 d . . . . .
H18 H 0.4516 0.2499 0.6908 0.033 Uiso 1 1 calc R U . . .
C25 C 0.01689(10) 0.2379(3) 0.4001(2) 0.0461(6) Uani 1 1 d . . . . .
H21 H -0.0186 0.2421 0.4320 0.055 Uiso 1 1 calc R U . . .
C26 C 0.07209(9) 0.3438(3) 0.44131(17) 0.0363(5) Uani 1 1 d . . . . .
H20 H 0.0739 0.4205 0.5006 0.044 Uiso 1 1 calc R U . . .
B1 B 0.43716(10) 0.1011(2) 0.49258(17) 0.0242(4) Uani 1 1 d . . . . .

loop_
_atom_site_aniso_label
_atom_site_aniso_U_11
_atom_site_aniso_U_22
_atom_site_aniso_U_33
_atom_site_aniso_U_23
_atom_site_aniso_U_13
_atom_site_aniso_U_12
N1 0.0205(8) 0.0242(8) 0.0392(9) 0.0007(7) 0.0068(7) 0.0015(6)
C1 0.0382(12) 0.0353(12) 0.0663(15) -0.0155(11) 0.0231(11) -0.0062(9)
C2 0.0303(11) 0.0228(10) 0.0700(15) -0.0029(10) 0.0211(11) -0.0003(8)
C3 0.0295(10) 0.0256(10) 0.0516(12) 0.0014(9) 0.0133(9) -0.0001(8)
C4 0.0208(10) 0.0237(10) 0.0466(11) -0.0026(8) 0.0117(8) -0.0020(7)
C5 0.0217(9) 0.0225(9) 0.0340(10) -0.0012(8) 0.0065(7) 0.0024(7)
C6 0.0244(10) 0.0267(10) 0.0432(11) 0.0053(8) 0.0119(8) -0.0011(7)
C7 0.0263(10) 0.0229(10) 0.0392(11) 0.0036(8) 0.0089(8) 0.0020(7)
C8 0.0221(9) 0.0220(9) 0.0258(9) -0.0030(7) 0.0052(7) 0.0004(7)
C9 0.0221(9) 0.0180(9) 0.0315(10) 0.0008(7) 0.0071(8) -0.0020(7)
C10 0.0228(9) 0.0181(8) 0.0312(9) 0.0004(7) 0.0099(7) -0.0007(7)
C11 0.0285(11) 0.0306(11) 0.0470(12) -0.0013(9) 0.0096(9) -0.0013(8)
C12 0.0402(12) 0.0436(13) 0.0482(13) -0.0098(10) 0.0125(10) -0.0052(9)
C13 0.0318(13) 0.0395(13) 0.0698(16) -0.0004(11) -0.0001(11) -0.0083(9)
C14 0.0439(13) 0.0411(13) 0.0510(13) -0.0061(10) 0.0021(11) -0.0066(10)
C15 0.0332(11) 0.0347(11) 0.0444(12) -0.0003(9) 0.0070(9) -0.0001(9)
C16 0.0224(10) 0.0243(10) 0.0408(11) 0.0036(8) 0.0050(8) 0.0021(7)
C17 0.0319(11) 0.0283(11) 0.0666(14) 0.0129(10) 0.0196(10) 0.0057(8)
C18 0.0225(9) 0.0243(9) 0.0262(9) -0.0003(7) 0.0050(7) -0.0013(7)
C19 0.0252(10) 0.0187(9) 0.0306(9) 0.0024(7) 0.0048(8) 0.0002(7)
C20 0.0295(11) 0.0281(10) 0.0506(12) 0.0082(9) 0.0127(9) 0.0018(8)
C21 0.0234(10) 0.0206(9) 0.0347(10) 0.0001(7) 0.0071(8) -0.0014(7)
C22 0.0273(10) 0.0245(10) 0.0309(10) -0.0017(8) 0.0036(8) -0.0029(7)
C23 0.0306(10) 0.0256(10) 0.0323(10) -0.0064(8) 0.0104(8) -0.0045(7)
C24 0.0244(10) 0.0213(9) 0.0369(10) -0.0016(8) 0.0100(8) -0.0009(7)
C25 0.0279(11) 0.0370(12) 0.0727(16) 0.0033(11) 0.0134(10) -0.0025(9)
C26 0.0283(11) 0.0294(11) 0.0503(12) 0.0012(9) 0.0102(9) 0.0007(8)
B1 0.0228(10) 0.0186(10) 0.0331(11) 0.0035(8) 0.0110(9) -0.0032(7)

loop_
_atom_type_symbol
_atom_type_description
_atom_type_scat_dispersion_real
_atom_type_scat_dispersion_imag
_atom_type_scat_source
C C 0.0033 0.0016 'International Tables Vol C Tables 4.2.6.8 and 6.1.1.4'
H H 0.0000 0.0000 'International Tables Vol C Tables 4.2.6.8 and 6.1.1.4'
N N 0.0061 0.0033 'International Tables Vol C Tables 4.2.6.8 and 6.1.1.4'
B B 0.0013 0.0007 'International Tables Vol C Tables 4.2.6.8 and 6.1.1.4'

loop_
_geom_angle_atom_site_label_1
_geom_angle_atom_site_label_2
_geom_angle_atom_site_label_3
_geom_angle
_geom_angle_site_symmetry_1
_geom_angle_site_symmetry_3
_geom_angle_publ_flag
C16 N1 C5 117.54(14) . . ?
C16 N1 C4 117.76(15) . . ?
C5 N1 C4 116.13(14) . . ?
C12 C1 C2 119.6(2) . . ?
C12 C1 H1 120.2 . . ?
C2 C1 H1 120.2 . . ?
C1 C2 C3 120.50(19) . . ?
C1 C2 H6 119.7 . . ?
C3 C2 H6 119.7 . . ?
C2 C3 C4 119.76(19) . . ?
C2 C3 H7 120.1 . . ?
C4 C3 H7 120.1 . . ?
C11 C4 C3 119.45(18) . . ?
C11 C4 N1 121.09(16) . . ?
C3 C4 N1 119.44(17) . . ?
C19 C5 C6 118.81(16) . . ?
C19 C5 N1 119.58(15) . . ?
C6 C5 N1 121.61(16) . . ?
C7 C6 C5 120.90(17) . . ?
C7 C6 H8 119.5 . . ?
C5 C6 H8 119.5 . . ?
C6 C7 C8 121.06(16) . . ?
C6 C7 C17 119.14(17) . . ?
C8 C7 C17 119.80(16) . . ?
C7 C8 C18 117.35(15) . . ?
C7 C8 B1 119.10(15) . . ?
C18 C8 B1 123.45(16) . . ?
C21 C9 C10 118.64(16) . 3_656 ?
C21 C9 B1 120.06(15) . . ?
C10 C9 B1 121.28(15) 3_656 . ?
C24 C10 C9 118.44(16) . 3_656 ?
C24 C10 B1 120.90(16) . . ?
C9 C10 B1 120.64(15) 3_656 . ?
C4 C11 C12 120.30(18) . . ?
C4 C11 H4 119.8 . . ?
C12 C11 H4 119.8 . . ?
C1 C12 C11 120.4(2) . . ?
C1 C12 H5 119.8 . . ?
C11 C12 H5 119.8 . . ?
C14 C13 C25 119.4(2) . . ?
C14 C13 H2 120.3 . . ?
C25 C13 H2 120.3 . . ?
C13 C14 C15 120.5(2) . . ?
C13 C14 H22 119.8 . . ?
C15 C14 H22 119.8 . . ?
C14 C15 C16 120.7(2) . . ?
C14 C15 H3 119.6 . . ?
C16 C15 H3 119.6 . . ?
C26 C16 C15 118.70(18) . . ?
C26 C16 N1 122.16(17) . . ?
C15 C16 N1 119.14(18) . . ?
C7 C17 H9 109.5 . . ?
C7 C17 H10 109.5 . . ?
H9 C17 H10 109.5 . . ?
C7 C17 H11 109.5 . . ?
H9 C17 H11 109.5 . . ?
H10 C17 H11 109.5 . . ?
C19 C18 C8 120.58(16) . . ?
C19 C18 C20 119.25(16) . . ?
C8 C18 C20 120.15(16) . . ?
C5 C19 C18 121.30(16) . . ?
C5 C19 H12 119.4 . . ?
C18 C19 H12 119.4 . . ?
C18 C20 H14 109.5 . . ?
C18 C20 H15 109.5 . . ?
H14 C20 H15 109.5 . . ?
C18 C20 H13 109.5 . . ?
H14 C20 H13 109.5 . . ?
H15 C20 H13 109.5 . . ?
C22 C21 C9 121.86(17) . . ?
C22 C21 H19 119.1 . . ?
C9 C21 H19 119.1 . . ?
C21 C22 C23 119.40(16) . 3_656 ?
C21 C22 H16 120.3 . . ?
C23 C22 H16 120.3 3_656 . ?
C24 C23 C22 120.13(17) . 3_656 ?
C24 C23 H17 119.9 . . ?
C22 C23 H17 119.9 3_656 . ?
C23 C24 C10 121.52(16) . . ?
C23 C24 H18 119.2 . . ?
C10 C24 H18 119.2 . . ?
C13 C25 C26 120.6(2) . . ?
C13 C25 H21 119.7 . . ?
C26 C25 H21 119.7 . . ?
C16 C26 C25 120.1(2) . . ?
C16 C26 H20 120.0 . . ?
C25 C26 H20 120.0 . . ?
C10 B1 C9 118.08(15) . . ?
C10 B1 C8 122.97(16) . . ?
C9 B1 C8 118.92(15) . . ?

loop_
_geom_bond_atom_site_label_1
_geom_bond_atom_site_label_2
_geom_bond_distance
_geom_bond_site_symmetry_2
_geom_bond_publ_flag
N1 C16 1.422(2) . ?
N1 C5 1.435(2) . ?
N1 C4 1.438(2) . ?
C1 C12 1.381(3) . ?
C1 C2 1.382(3) . ?
C1 H1 0.9500 . ?
C2 C3 1.393(3) . ?
C2 H6 0.9500 . ?
C3 C4 1.393(3) . ?
C3 H7 0.9500 . ?
C4 C11 1.386(3) . ?
C5 C19 1.381(2) . ?
C5 C6 1.387(2) . ?
C6 C7 1.385(2) . ?
C6 H8 0.9500 . ?
C7 C8 1.408(2) . ?
C7 C17 1.507(2) . ?
C8 C18 1.410(2) . ?
C8 B1 1.584(3) . ?
C9 C21 1.395(2) . ?
C9 C10 1.429(2) 3_656 ?
C9 B1 1.561(3) . ?
C10 C24 1.394(3) . ?
C10 C9 1.429(2) 3_656 ?
C10 B1 1.559(2) . ?
C11 C12 1.387(3) . ?
C11 H4 0.9500 . ?
C12 H5 0.9500 . ?
C13 C14 1.375(3) . ?
C13 C25 1.385(3) . ?
C13 H2 0.9500 . ?
C14 C15 1.382(3) . ?
C14 H22 0.9500 . ?
C15 C16 1.396(3) . ?
C15 H3 0.9500 . ?
C16 C26 1.386(3) . ?
C17 H9 0.9800 . ?
C17 H10 0.9800 . ?
C17 H11 0.9800 . ?
C18 C19 1.388(2) . ?
C18 C20 1.503(3) . ?
C19 H12 0.9500 . ?
C20 H14 0.9800 . ?
C20 H15 0.9800 . ?
C20 H13 0.9800 . ?
C21 C22 1.382(3) . ?
C21 H19 0.9500 . ?
C22 C23 1.388(2) 3_656 ?
C22 H16 0.9500 . ?
C23 C24 1.386(2) . ?
C23 C22 1.388(2) 3_656 ?
C23 H17 0.9500 . ?
C24 H18 0.9500 . ?
C25 C26 1.394(3) . ?
C25 H21 0.9500 . ?
C26 H20 0.9500 . ?
